data_7044175
loop_
_publ_author_name
'Georgopoulou, Anastasia N.'
'Al-Ameed, Karrar'
'Boudalis, Athanassios'
'Anagnostopoulos, Dimitrios F.'
'Psycharis, Vassilis'
'McGrady, John E.'
'Sanakis, Yiannis'
'Raptopoulou, Catherine P.'

_publ_section_title
;
 Site preferences in hetero-metallic [Fe9-xNix] clusters: a combined
 crystallographic, spectroscopic and theoretical analysis
;
_journal_name_full 'Dalton Trans.'
_journal_paper_doi 10.1039/C7DT02930F
_journal_year 2017
_chemical_formula_sum 'C77.33 H85.6 Fe1.54 N16.67 Ni7.46 O26.8'
_chemical_formula_weight 2201.34
_space_group_crystal_system tetragonal
_space_group_IT_number 126
_space_group_name_Hall '-P 4a 2bc'
_space_group_name_H-M_alt 'P 4/n n c'
_symmetry_space_group_name_Hall '-P 4a 2bc'
_symmetry_space_group_name_H-M 'P 4/n n c :2'
_atom_sites_solution_hydrogens mixed
_audit_creation_method SHELXL-2014/6
_audit_update_record
;
2017-09-08 deposited with the CCDC.
2017-09-11 downloaded from the CCDC.
;
_cell_angle_alpha 90
_cell_angle_beta 90
_cell_angle_gamma 90
_cell_formula_units_Z 6
_cell_length_a 25.4547(4)
_cell_length_b 25.4547(4)
_cell_length_c 25.6338(4)
_cell_measurement_reflns_used 38444
_cell_measurement_temperature 220(2)
_cell_measurement_theta_max 71.97
_cell_measurement_theta_min 6.50
_cell_volume 16609.2(5)
_computing_cell_refinement 'CrystalClear, Rigaku MSC, 2005'
_computing_data_collection 'CrystalClear, Rigaku MSC, 2005'
_computing_data_reduction 'CrystalClear, Rigaku MSC, 2005'
_computing_molecular_graphics 'Diamond ver.3.1.'
_computing_publication_material 'publCIF J.Appl.Cryst. 2010, 43, 920'
_computing_structure_refinement 'SHELXL-2014/6 (Sheldrick, 2014)'
_computing_structure_solution 'SHELXL-2014/6 (Sheldrick, 2014)'
_diffrn_ambient_temperature 220(2)
_diffrn_measured_fraction_theta_full 0.926
_diffrn_measured_fraction_theta_max 0.986
_diffrn_measurement_device_type 'Rigaku R-AXIS SPIDER IPDS'
_diffrn_measurement_method '\q scans'
_diffrn_radiation_type CuK\a
_diffrn_radiation_wavelength 1.54178
_diffrn_reflns_av_R_equivalents 0.0462
_diffrn_reflns_av_unetI/netI 0.0386
_diffrn_reflns_Laue_measured_fraction_full 0.926
_diffrn_reflns_Laue_measured_fraction_max 0.986
_diffrn_reflns_limit_h_max 29
_diffrn_reflns_limit_h_min -29
_diffrn_reflns_limit_k_max 16
_diffrn_reflns_limit_k_min -29
_diffrn_reflns_limit_l_max 29
_diffrn_reflns_limit_l_min -15
_diffrn_reflns_number 50692
_diffrn_reflns_point_group_measured_fraction_full 0.926
_diffrn_reflns_point_group_measured_fraction_max 0.986
_diffrn_reflns_theta_full 67.679
_diffrn_reflns_theta_max 64.982
_diffrn_reflns_theta_min 6.503
_exptl_absorpt_coefficient_mu 3.492
_exptl_absorpt_correction_T_max 1.000
_exptl_absorpt_correction_T_min 0.576
_exptl_absorpt_correction_type empirical
_exptl_absorpt_process_details 'CrystalClear, Rigaku MSC, 2005'
_exptl_crystal_colour orange-red
_exptl_crystal_density_diffrn 1.321
_exptl_crystal_description parallelepiped
_exptl_crystal_F_000 6778
_exptl_crystal_size_max 0.45
_exptl_crystal_size_mid 0.30
_exptl_crystal_size_min 0.25
_platon_squeeze_details
;
TITL shelxl    P 4/n n c    R = 0.11
CELL   25.4547   25.4547   25.6338     90.00     90.00     90.00
SPGR P4/nnc
# Solvent Accessible Volume =      8093
# Electrons Found in S.A.V. =      1345
# Note: Atoms in Void are Labelled as Cxxx and Qxxx for all Others
C101 0.522 0.130 0.420 !       2.69 eA-3
C102 0.533 0.133 0.470 !       2.41 eA-3
C103 0.999 0.449 0.132 !       2.19 eA-3
C104 0.039 0.444 0.150 !       2.04 eA-3
C105 0.947 0.060 0.375 !       1.80 eA-3
C106 0.771 0.893 0.486 !       1.55 eA-3
C107 0.054 0.863 0.009 !       1.45 eA-3
C108 0.890 0.511 0.441 !       1.24 eA-3
C109 0.587 0.541 0.079 !       0.92 eA-3
Q110 0.750 0.252 0.297 !       0.86 eA-3
C111 0.250 0.251 0.016 !       0.86 eA-3
C112 0.943 0.522 0.462 !       0.83 eA-3
C113 0.834 0.561 0.234 !       0.83 eA-3
C114 0.932 0.631 0.301 !       0.81 eA-3
C115 0.930 0.665 0.289 !       0.77 eA-3
C116 0.727 0.564 0.049 !       0.74 eA-3
C117 0.942 0.623 0.329 !       0.68 eA-3
Q118 0.656 0.323 0.344 !       0.68 eA-3
Q119 0.166 0.266 0.389 !       0.66 eA-3
C120 0.899 0.566 0.074 !       0.64 eA-3
Q121 0.300 0.653 0.367 !       0.60 eA-3
C122 0.659 0.565 0.227 !       0.59 eA-3
Q123 0.750 0.751 0.695 !       0.58 eA-3
C124 0.576 0.705 0.222 !       0.54 eA-3
C125 0.092 0.152 0.823 !       0.54 eA-3
Q126 0.838 0.980 0.772 !       0.52 eA-3
Q127 0.594 0.232 0.124 !       0.52 eA-3
Q128 0.654 0.201 0.273 !       0.51 eA-3
;
_refine_diff_density_max 0.565
_refine_diff_density_min -0.339
_refine_diff_density_rms 0.055
_refine_ls_extinction_method none
_refine_ls_goodness_of_fit_ref 1.090
_refine_ls_hydrogen_treatment constr
_refine_ls_matrix_type full
_refine_ls_number_parameters 353
_refine_ls_number_reflns 6986
_refine_ls_number_restraints 0
_refine_ls_restrained_S_all 1.090
_refine_ls_R_factor_all 0.0712
_refine_ls_R_factor_gt 0.0546
_refine_ls_shift/su_max 0.001
_refine_ls_shift/su_mean 0.000
_refine_ls_structure_factor_coef Fsqd
_refine_ls_weighting_details 'w=1/[\s^2^(Fo^2^)+(0.1105P)^2^] where P=(Fo^2^+2Fc^2^)/3'
_refine_ls_weighting_scheme calc
_refine_ls_wR_factor_gt 0.1712
_refine_ls_wR_factor_ref 0.1842
_reflns_Friedel_coverage 0.000
_reflns_number_gt 4921
_reflns_number_total 6986
_reflns_threshold_expression 'I > 2\s(I)'
_cod_data_source_file c7dt02930f2.cif
_cod_data_source_block shelxl_CCDC1
_cod_original_cell_volume 16609.2(6)
_cod_original_formula_sum 'C77.33 H85.60 Fe1.54 N16.67 Ni7.46 O26.80'
_cod_database_code 7044175
_shelx_space_group_comment
;
The symmetry employed for this shelxl refinement is uniquely defined
by the following loop, which should always be used as a source of
symmetry information in preference to the above space-group names.
They are only intended as comments.
;
_platon_squeeze_void_probe_radius 1.20
_shelxl_version_number 2014/6

loop_
_space_group_symop_operation_xyz
'x, y, z'
'x, -y+1/2, -z+1/2'
'-x+1/2, -y+1/2, z'
'-x+1/2, y, -z+1/2'
'y, x, -z+1/2'
'y, -x+1/2, z'
'-y+1/2, x, z'
'-y+1/2, -x+1/2, -z+1/2'
'-x, -y, -z'
'-x, y-1/2, z-1/2'
'x-1/2, y-1/2, -z'
'x-1/2, -y, z-1/2'
'-y, -x, z-1/2'
'-y, x-1/2, -z'
'y-1/2, -x, -z'
'y-1/2, x-1/2, z-1/2'

loop_
_atom_site_label
_atom_site_type_symbol
_atom_site_fract_x
_atom_site_fract_y
_atom_site_fract_z
_atom_site_U_iso_or_equiv
_atom_site_adp_type
_atom_site_occupancy
_atom_site_site_symmetry_order
_atom_site_calc_flag
_atom_site_refinement_flags_posn
_atom_site_refinement_flags_adp
_atom_site_refinement_flags_occupancy
Fe1 Fe 0.7500 0.2500 0.7500 0.0588(3) Uani 0.73 4 d S T P
Ni1A Ni 0.7500 0.2500 0.7500 0.0588(3) Uani 0.27 4 d S T P
Ni1 Ni 0.79982(3) 0.15506(2) 0.68181(3) 0.0685(2) Uani 0.8988 1 d . . P
Fe1A Fe 0.79982(3) 0.15506(2) 0.68181(3) 0.0685(2) Uani 0.1013 1 d . . P
Ni2 Ni 0.68041(3) 0.15626(2) 0.69995(3) 0.0693(2) Uani 0.8988 1 d . . P
Fe2A Fe 0.68041(3) 0.15626(2) 0.69995(3) 0.0693(2) Uani 0.1013 1 d . . P
N1 N 0.82464(12) 0.19620(12) 0.61723(13) 0.0712(9) Uani 1 1 d . . .
O1 O 0.73954(9) 0.20669(9) 0.67386(10) 0.0648(7) Uani 1 1 d . . .
N11 N 0.88244(12) 0.30142(12) 0.67298(14) 0.0716(9) Uani 1 1 d . . .
O11 O 0.82705(9) 0.20687(9) 0.74013(10) 0.0629(6) Uani 1 1 d . . .
O21 O 0.77069(12) 0.09523(10) 0.63498(11) 0.0821(8) Uani 1 1 d . . .
O22 O 0.68400(12) 0.10746(11) 0.63911(12) 0.0885(9) Uani 1 1 d . . .
O31 O 0.62741(11) 0.10211(10) 0.72900(12) 0.0815(8) Uani 1 1 d . . .
O32 O 0.63471(11) 0.11117(10) 0.81536(12) 0.0820(8) Uani 1 1 d . . .
O61 O 0.7500 0.12922(13) 0.7500 0.0692(9) Uani 1 2 d S T P
C1 C 0.86553(18) 0.18343(18) 0.58568(19) 0.0869(12) Uani 1 1 d . . .
H1 H 0.8854 0.1532 0.5932 0.113 Uiso 1 1 calc R U .
C2 C 0.87848(18) 0.2130(2) 0.54364(19) 0.0970(14) Uani 1 1 d . . .
H2 H 0.9066 0.2026 0.5223 0.126 Uiso 1 1 calc R U .
C3 C 0.85167(19) 0.25723(18) 0.53190(19) 0.0879(13) Uani 1 1 d . . .
H3 H 0.8609 0.2780 0.5030 0.114 Uiso 1 1 calc R U .
C4 C 0.81042(17) 0.27062(17) 0.56381(18) 0.0792(11) Uani 1 1 d . . .
H4 H 0.7909 0.3013 0.5571 0.103 Uiso 1 1 calc R U .
C5 C 0.79735(16) 0.23842(14) 0.60647(16) 0.0664(10) Uani 1 1 d . . .
C6 C 0.7500 0.2500 0.6411(2) 0.0630(14) Uani 1 2 d S T P
C11 C 0.91268(19) 0.31294(18) 0.63210(17) 0.0889(13) Uani 1 1 d . . .
H11 H 0.9030 0.3410 0.6103 0.116 Uiso 1 1 calc R U .
C12 C 0.95828(19) 0.2846(2) 0.6207(2) 0.1009(15) Uani 1 1 d . . .
H12 H 0.9802 0.2946 0.5929 0.131 Uiso 1 1 calc R U .
C13 C 0.97024(19) 0.2424(2) 0.6505(2) 0.1027(16) Uani 1 1 d . . .
H13 H 1.0001 0.2222 0.6425 0.133 Uiso 1 1 calc R U .
C14 C 0.93902(17) 0.22869(18) 0.69268(19) 0.0845(12) Uani 1 1 d . . .
H14 H 0.9471 0.1995 0.7136 0.110 Uiso 1 1 calc R U .
C15 C 0.89524(15) 0.25987(15) 0.70287(17) 0.0715(11) Uani 1 1 d . . .
C16 C 0.8599(2) 0.2500 0.7500 0.0668(14) Uani 1 2 d S T P
C21 C 0.7239(2) 0.08531(15) 0.62210(17) 0.0770(11) Uani 1 1 d . . .
C22 C 0.7155(2) 0.04244(15) 0.58235(17) 0.0922(14) Uani 1 1 d . . .
H22A H 0.7493 0.0281 0.5720 0.138 Uiso 1 1 calc R U .
H22B H 0.6941 0.0148 0.5975 0.138 Uiso 1 1 calc R U .
H22C H 0.6978 0.0568 0.5520 0.138 Uiso 1 1 calc R U .
C31 C 0.61098(17) 0.09599(15) 0.7753(2) 0.0783(11) Uani 1 1 d . . .
C32 C 0.56070(18) 0.0673(2) 0.7836(2) 0.1112(17) Uani 1 1 d . . .
H32A H 0.5459 0.0575 0.7501 0.167 Uiso 1 1 calc R U .
H32B H 0.5673 0.0359 0.8041 0.167 Uiso 1 1 calc R U .
H32C H 0.5362 0.0898 0.8021 0.167 Uiso 1 1 calc R U .
Fe3 Fe 0.2500 0.2500 0.2500 0.0540(4) Uani 0.7304 8 d S T P
Ni3A Ni 0.2500 0.2500 0.2500 0.0540(4) Uani 0.2696 8 d S T P
Ni3 Ni 0.23727(2) 0.16598(2) 0.34379(3) 0.0652(2) Uani 0.8988 1 d . . P
Fe3A Fe 0.23727(2) 0.16598(2) 0.34379(3) 0.0652(2) Uani 0.1013 1 d . . P
N41 N 0.20938(12) 0.10227(11) 0.30272(14) 0.0703(9) Uani 1 1 d . . .
O41 O 0.20274(9) 0.18898(9) 0.20665(11) 0.0598(6) Uani 1 1 d . . .
O51 O 0.18285(11) 0.15172(11) 0.40142(12) 0.0861(8) Uani 1 1 d . . .
O52 O 0.12328(10) 0.21409(11) 0.38889(11) 0.0830(8) Uani 1 1 d . . .
O71 O 0.2500 0.2500 0.3691(2) 0.0696(13) Uani 1 4 d S T P
C41 C 0.21530(16) 0.05151(15) 0.31583(19) 0.0857(13) Uani 1 1 d . . .
H41 H 0.2351 0.0429 0.3456 0.111 Uiso 1 1 calc R U .
C42 C 0.19322(19) 0.01175(15) 0.2869(2) 0.0918(14) Uani 1 1 d . . .
H42 H 0.1966 -0.0234 0.2977 0.119 Uiso 1 1 calc R U .
C43 C 0.16628(19) 0.02374(16) 0.2422(2) 0.0877(13) Uani 1 1 d . . .
H43 H 0.1524 -0.0030 0.2210 0.114 Uiso 1 1 calc R U .
C44 C 0.15996(15) 0.07601(15) 0.22901(18) 0.0745(11) Uani 1 1 d . . .
H44 H 0.1412 0.0853 0.1988 0.097 Uiso 1 1 calc R U .
C45 C 0.18137(14) 0.11416(14) 0.26031(16) 0.0654(10) Uani 1 1 d . . .
C46 C 0.17299(14) 0.17299(14) 0.2500 0.0613(13) Uani 1 2 d S T P
C51 C 0.13862(18) 0.17105(17) 0.40814(17) 0.0787(11) Uani 1 1 d . . .
C52 C 0.0999(2) 0.1408(2) 0.4411(2) 0.1173(19) Uani 1 1 d . . .
H52A H 0.0671 0.1602 0.4432 0.176 Uiso 1 1 calc R U .
H52B H 0.0935 0.1067 0.4255 0.176 Uiso 1 1 calc R U .
H52C H 0.1141 0.1361 0.4759 0.176 Uiso 1 1 calc R U .
H61 H 0.7500 0.0950 0.7500 0.050 Uiso 1 2 d S . P
H71 H 0.2500 0.2500 0.4047 0.050 Uiso 1 4 d S . P

loop_
_atom_site_aniso_label
_atom_site_aniso_U_11
_atom_site_aniso_U_22
_atom_site_aniso_U_33
_atom_site_aniso_U_23
_atom_site_aniso_U_13
_atom_site_aniso_U_12
Fe1 0.0679(7) 0.0552(6) 0.0534(8) 0.000 0.000 0.000
Ni1A 0.0679(7) 0.0552(6) 0.0534(8) 0.000 0.000 0.000
Ni1 0.0794(4) 0.0599(4) 0.0662(5) -0.0029(3) 0.0022(3) 0.0043(3)
Fe1A 0.0794(4) 0.0599(4) 0.0662(5) -0.0029(3) 0.0022(3) 0.0043(3)
Ni2 0.0785(4) 0.0621(4) 0.0674(5) -0.0051(3) 0.0007(4) -0.0050(3)
Fe2A 0.0785(4) 0.0621(4) 0.0674(5) -0.0051(3) 0.0007(4) -0.0050(3)
N1 0.080(2) 0.069(2) 0.065(2) -0.0097(17) 0.0094(18) 0.0034(16)
O1 0.0763(16) 0.0614(14) 0.0568(17) -0.0018(13) 0.0015(13) -0.0013(11)
N11 0.076(2) 0.072(2) 0.067(2) 0.0019(17) 0.0038(18) -0.0087(16)
O11 0.0670(14) 0.0589(13) 0.0629(17) -0.0008(12) 0.0009(12) -0.0034(12)
O21 0.095(2) 0.0677(16) 0.084(2) -0.0113(15) -0.0032(17) 0.0070(14)
O22 0.0872(19) 0.0873(19) 0.091(2) -0.0244(18) 0.0019(17) -0.0044(16)
O31 0.0897(19) 0.0721(16) 0.083(2) -0.0052(16) -0.0057(17) -0.0109(14)
O32 0.0904(19) 0.0757(17) 0.080(2) 0.0046(16) 0.0026(16) -0.0134(15)
O61 0.079(2) 0.0545(19) 0.073(3) 0.000 0.0044(18) 0.000
C1 0.093(3) 0.095(3) 0.073(3) -0.004(3) 0.013(3) 0.002(2)
C2 0.092(3) 0.127(4) 0.072(3) -0.004(3) 0.016(3) 0.006(3)
C3 0.099(3) 0.093(3) 0.071(3) 0.009(3) 0.018(3) -0.006(3)
C4 0.089(3) 0.081(3) 0.067(3) 0.000(2) 0.002(2) -0.006(2)
C5 0.082(2) 0.068(2) 0.049(2) 0.0019(19) 0.000(2) -0.004(2)
C6 0.080(3) 0.052(3) 0.057(4) 0.000 0.000 0.000(2)
C11 0.102(3) 0.098(3) 0.066(3) 0.003(2) 0.005(3) -0.018(3)
C12 0.088(3) 0.124(4) 0.090(4) -0.003(3) 0.023(3) -0.010(3)
C13 0.085(3) 0.121(4) 0.102(4) -0.001(3) 0.017(3) 0.007(3)
C14 0.075(3) 0.090(3) 0.088(3) -0.008(3) 0.011(2) 0.003(2)
C15 0.069(2) 0.071(2) 0.074(3) -0.007(2) 0.006(2) -0.0072(19)
C16 0.079(3) 0.062(3) 0.059(4) -0.002(3) 0.000 0.000
C21 0.106(3) 0.057(2) 0.069(3) 0.005(2) -0.006(3) -0.005(2)
C22 0.133(4) 0.065(2) 0.078(3) -0.014(2) -0.007(3) 0.005(2)
C31 0.085(3) 0.060(2) 0.089(3) 0.004(2) 0.003(3) -0.002(2)
C32 0.095(3) 0.123(4) 0.116(5) -0.001(3) 0.005(3) -0.031(3)
Fe3 0.0516(5) 0.0516(5) 0.0587(11) 0.000 0.000 0.000
Ni3A 0.0516(5) 0.0516(5) 0.0587(11) 0.000 0.000 0.000
Ni3 0.0641(4) 0.0665(4) 0.0652(5) 0.0086(3) -0.0028(3) -0.0008(3)
Fe3A 0.0641(4) 0.0665(4) 0.0652(5) 0.0086(3) -0.0028(3) -0.0008(3)
N41 0.0662(19) 0.0605(18) 0.084(3) 0.0103(17) -0.0014(17) -0.0021(14)
O41 0.0582(13) 0.0562(13) 0.0650(17) 0.0036(12) 0.0000(12) -0.0004(10)
O51 0.0830(19) 0.098(2) 0.078(2) 0.0277(17) 0.0062(16) 0.0044(15)
O52 0.0873(18) 0.0790(18) 0.083(2) 0.0111(15) 0.0183(16) -0.0018(15)
O71 0.0747(19) 0.0747(19) 0.059(3) 0.000 0.000 0.000
C41 0.087(3) 0.064(2) 0.106(4) 0.024(2) -0.011(3) -0.005(2)
C42 0.103(3) 0.052(2) 0.121(4) 0.011(3) -0.006(3) -0.006(2)
C43 0.094(3) 0.064(3) 0.104(4) 0.003(2) -0.006(3) -0.011(2)
C44 0.080(3) 0.069(2) 0.074(3) 0.004(2) -0.001(2) -0.0035(19)
C45 0.060(2) 0.058(2) 0.078(3) 0.002(2) -0.004(2) -0.0072(17)
C46 0.0573(17) 0.0573(17) 0.069(4) 0.0023(18) -0.0023(18) -0.003(2)
C51 0.083(3) 0.083(3) 0.070(3) 0.014(2) 0.013(2) -0.005(2)
C52 0.097(3) 0.118(4) 0.138(5) 0.047(4) 0.037(3) 0.005(3)

loop_
_atom_type_symbol
_atom_type_description
_atom_type_scat_dispersion_real
_atom_type_scat_dispersion_imag
_atom_type_scat_source
C C 0.0181 0.0091 'International Tables Vol C Tables 4.2.6.8 and 6.1.1.4'
H H 0.0000 0.0000 'International Tables Vol C Tables 4.2.6.8 and 6.1.1.4'
N N 0.0311 0.0180 'International Tables Vol C Tables 4.2.6.8 and 6.1.1.4'
O O 0.0492 0.0322 'International Tables Vol C Tables 4.2.6.8 and 6.1.1.4'
Fe Fe -1.1336 3.1974 'International Tables Vol C Tables 4.2.6.8 and 6.1.1.4'
Ni Ni -3.0029 0.5091 'International Tables Vol C Tables 4.2.6.8 and 6.1.1.4'

loop_
_geom_angle_atom_site_label_1
_geom_angle_atom_site_label_2
_geom_angle_atom_site_label_3
_geom_angle
_geom_angle_site_symmetry_1
_geom_angle_site_symmetry_3
O1 Fe1 O1 166.45(12) . 2_556
O1 Fe1 O1 121.53(13) . 4_656
O1 Fe1 O1 60.32(13) 2_556 4_656
O1 Fe1 O1 60.32(13) . 3_655
O1 Fe1 O1 121.54(13) 2_556 3_655
O1 Fe1 O1 166.45(12) 4_656 3_655
O1 Fe1 O11 76.62(9) . .
O1 Fe1 O11 115.85(9) 2_556 .
O1 Fe1 O11 75.96(9) 4_656 .
O1 Fe1 O11 92.18(9) 3_655 .
O1 Fe1 O11 115.85(9) . 2_556
O1 Fe1 O11 76.62(9) 2_556 2_556
O1 Fe1 O11 92.18(9) 4_656 2_556
O1 Fe1 O11 75.96(9) 3_655 2_556
O11 Fe1 O11 59.75(11) . 2_556
O1 Fe1 O11 75.96(9) . 4_656
O1 Fe1 O11 92.18(9) 2_556 4_656
O1 Fe1 O11 76.62(9) 4_656 4_656
O1 Fe1 O11 115.85(9) 3_655 4_656
O11 Fe1 O11 121.92(11) . 4_656
O11 Fe1 O11 167.16(13) 2_556 4_656
O1 Fe1 O11 92.18(9) . 3_655
O1 Fe1 O11 75.96(9) 2_556 3_655
O1 Fe1 O11 115.85(9) 4_656 3_655
O1 Fe1 O11 76.62(9) 3_655 3_655
O11 Fe1 O11 167.16(13) . 3_655
O11 Fe1 O11 121.93(11) 2_556 3_655
O11 Fe1 O11 59.75(11) 4_656 3_655
O32 Ni1 O1 172.33(11) 4_656 .
O32 Ni1 N1 93.29(12) 4_656 .
O1 Ni1 N1 79.74(12) . .
O32 Ni1 O21 84.79(11) 4_656 .
O1 Ni1 O21 98.45(11) . .
N1 Ni1 O21 91.02(12) . .
O32 Ni1 O11 92.84(11) 4_656 .
O1 Ni1 O11 85.11(10) . .
N1 Ni1 O11 98.69(11) . .
O21 Ni1 O11 170.13(11) . .
O32 Ni1 O61 106.03(10) 4_656 .
O1 Ni1 O61 80.90(10) . .
N1 Ni1 O61 160.64(11) . .
O21 Ni1 O61 91.91(11) . .
O11 Ni1 O61 79.51(9) . .
O22 Ni2 O11 176.86(12) . 4_656
O22 Ni2 N11 95.70(13) . 3_655
O11 Ni2 N11 81.21(12) 4_656 3_655
O22 Ni2 O31 84.05(12) . .
O11 Ni2 O31 95.18(11) 4_656 .
N11 Ni2 O31 87.86(12) 3_655 .
O22 Ni2 O1 95.70(11) . .
O11 Ni2 O1 85.36(10) 4_656 .
N11 Ni2 O1 97.56(11) 3_655 .
O31 Ni2 O1 174.57(11) . .
O22 Ni2 O61 102.42(11) . .
O11 Ni2 O61 80.68(9) 4_656 .
N11 Ni2 O61 161.77(12) 3_655 .
O31 Ni2 O61 95.87(10) . .
O1 Ni2 O61 78.87(9) . .
C5 N1 C1 118.5(4) . .
C5 N1 Ni1 115.1(3) . .
C1 N1 Ni1 126.4(3) . .
C6 O1 Ni1 115.02(15) . .
C6 O1 Ni2 143.80(17) . .
Ni1 O1 Ni2 96.59(10) . .
C6 O1 Fe1 96.3(2) . .
Ni1 O1 Fe1 98.06(11) . .
Ni2 O1 Fe1 96.21(10) . .
C11 N11 C15 118.7(4) . .
C11 N11 Fe2A 126.9(3) . 3_655
C15 N11 Fe2A 114.2(3) . 3_655
C11 N11 Ni2 126.9(3) . 3_655
C15 N11 Ni2 114.2(3) . 3_655
Fe2A N11 Ni2 0.0 3_655 3_655
C16 O11 Fe2A 114.79(15) . 4_656
C16 O11 Ni2 114.79(15) . 4_656
Fe2A O11 Ni2 0.0 4_656 4_656
C16 O11 Ni1 144.32(17) . .
Fe2A O11 Ni1 96.29(10) 4_656 .
Ni2 O11 Ni1 96.29(10) 4_656 .
C16 O11 Fe1 96.7(2) . .
Fe2A O11 Fe1 98.25(10) 4_656 .
Ni2 O11 Fe1 98.25(10) 4_656 .
Ni1 O11 Fe1 95.61(9) . .
C21 O21 Ni1 129.4(3) . .
C21 O22 Ni2 126.5(3) . .
C31 O31 Ni2 129.4(3) . .
C31 O32 Fe1A 127.0(3) . 4_656
C31 O32 Ni1 127.0(3) . 4_656
Fe1A O32 Ni1 0.0 4_656 4_656
Fe1A O61 Ni1 0.0 4_656 4_656
Fe1A O61 Ni1 146.1 4_656 .
Ni1 O61 Ni1 146.12(16) 4_656 .
Fe1A O61 Fe2A 85.02(5) 4_656 4_656
Ni1 O61 Fe2A 85.02(5) 4_656 4_656
Ni1 O61 Fe2A 84.94(5) . 4_656
Fe1A O61 Ni2 85.02(5) 4_656 4_656
Ni1 O61 Ni2 85.02(5) 4_656 4_656
Ni1 O61 Ni2 84.94(5) . 4_656
Fe2A O61 Ni2 0.0 4_656 4_656
Fe1A O61 Ni2 84.94(5) 4_656 .
Ni1 O61 Ni2 84.94(5) 4_656 .
Ni1 O61 Ni2 85.02(5) . .
Fe2A O61 Ni2 145.1 4_656 .
Ni2 O61 Ni2 145.06(16) 4_656 .
Fe1A O61 H61 106.9 4_656 .
Ni1 O61 H61 106.9 4_656 .
Ni1 O61 H61 106.9 . .
Fe2A O61 H61 107.5 4_656 .
Ni2 O61 H61 107.5 4_656 .
Ni2 O61 H61 107.5 . .
C2 C1 N1 121.8(4) . .
C2 C1 H1 119.1 . .
N1 C1 H1 119.1 . .
C3 C2 C1 121.2(5) . .
C3 C2 H2 119.4 . .
C1 C2 H2 119.4 . .
C2 C3 C4 117.4(4) . .
C2 C3 H3 121.3 . .
C4 C3 H3 121.3 . .
C3 C4 C5 119.9(4) . .
C3 C4 H4 120.0 . .
C5 C4 H4 120.0 . .
N1 C5 C4 121.1(4) . .
N1 C5 C6 117.1(3) . .
C4 C5 C6 121.8(4) . .
O1 C6 O1 107.0(4) 3_655 .
O1 C6 C5 110.14(17) 3_655 3_655
O1 C6 C5 110.37(17) . 3_655
O1 C6 C5 110.37(17) 3_655 .
O1 C6 C5 110.14(17) . .
C5 C6 C5 108.8(5) 3_655 .
N11 C11 C12 122.0(5) . .
N11 C11 H11 119.0 . .
C12 C11 H11 119.0 . .
C13 C12 C11 118.7(5) . .
C13 C12 H12 120.7 . .
C11 C12 H12 120.7 . .
C12 C13 C14 120.8(5) . .
C12 C13 H13 119.6 . .
C14 C13 H13 119.6 . .
C13 C14 C15 117.4(5) . .
C13 C14 H14 121.3 . .
C15 C14 H14 121.3 . .
N11 C15 C14 122.3(4) . .
N11 C15 C16 115.9(3) . .
C14 C15 C16 121.7(4) . .
O11 C16 O11 106.8(4) 2_556 .
O11 C16 C15 109.71(17) 2_556 2_556
O11 C16 C15 111.41(18) . 2_556
O11 C16 C15 111.41(18) 2_556 .
O11 C16 C15 109.71(17) . .
C15 C16 C15 107.8(5) 2_556 .
O22 C21 O21 126.1(4) . .
O22 C21 C22 116.9(4) . .
O21 C21 C22 117.0(4) . .
C21 C22 H22A 109.5 . .
C21 C22 H22B 109.5 . .
H22A C22 H22B 109.5 . .
C21 C22 H22C 109.5 . .
H22A C22 H22C 109.5 . .
H22B C22 H22C 109.5 . .
O32 C31 O31 124.8(4) . .
O32 C31 C32 116.6(5) . .
O31 C31 C32 118.6(5) . .
C31 C32 H32A 109.5 . .
C31 C32 H32B 109.5 . .
H32A C32 H32B 109.5 . .
C31 C32 H32C 109.5 . .
H32A C32 H32C 109.5 . .
H32B C32 H32C 109.5 . .
O41 Fe3 O41 167.39(11) . 8
O41 Fe3 O41 60.58(13) . 5
O41 Fe3 O41 121.02(13) 8 5
O41 Fe3 O41 121.02(13) . 3
O41 Fe3 O41 60.58(13) 8 3
O41 Fe3 O41 167.39(11) 5 3
O41 Fe3 O41 115.59(11) . 2
O41 Fe3 O41 75.98(6) 8 2
O41 Fe3 O41 75.98(6) 5 2
O41 Fe3 O41 93.02(12) 3 2
O41 Fe3 O41 75.97(6) . 6
O41 Fe3 O41 115.59(11) 8 6
O41 Fe3 O41 93.02(12) 5 6
O41 Fe3 O41 75.98(6) 3 6
O41 Fe3 O41 60.58(13) 2 6
O41 Fe3 O41 93.02(12) . 4
O41 Fe3 O41 75.98(6) 8 4
O41 Fe3 O41 75.98(6) 5 4
O41 Fe3 O41 115.59(11) 3 4
O41 Fe3 O41 121.02(13) 2 4
O41 Fe3 O41 167.39(11) 6 4
O41 Fe3 O41 75.98(6) . 7
O41 Fe3 O41 93.02(12) 8 7
O41 Fe3 O41 115.59(11) 5 7
O41 Fe3 O41 75.98(6) 3 7
O41 Fe3 O41 167.39(11) 2 7
O41 Fe3 O41 121.02(13) 6 7
O41 Fe3 O41 60.58(13) 4 7
O52 Ni3 O41 174.19(11) 7 5
O52 Ni3 O51 84.63(11) 7 .
O41 Ni3 O51 97.58(11) 5 .
O52 Ni3 N41 94.61(12) 7 .
O41 Ni3 N41 80.06(11) 5 .
O51 Ni3 N41 89.77(13) . .
O52 Ni3 O41 93.29(10) 7 4
O41 Ni3 O41 85.33(14) 5 4
O51 Ni3 O41 171.13(12) . 4
N41 Ni3 O41 99.00(12) . 4
O52 Ni3 O71 104.95(12) 7 .
O41 Ni3 O71 80.35(12) 5 .
O51 Ni3 O71 93.28(13) . .
N41 Ni3 O71 160.40(13) . .
O41 Ni3 O71 78.90(11) 4 .
C45 N41 C41 118.8(4) . .
C45 N41 Ni3 115.0(2) . .
C41 N41 Ni3 126.2(3) . .
C46 O41 Fe3A 115.72(13) . 5
C46 O41 Ni3 115.72(13) . 5
Fe3A O41 Ni3 0.0 5 5
C46 O41 Fe3A 143.52(15) . 4
Fe3A O41 Fe3A 96.51(12) 5 4
Ni3 O41 Fe3A 96.51(12) 5 4
C46 O41 Ni3 143.52(15) . 4
Fe3A O41 Ni3 96.5 5 4
Ni3 O41 Ni3 96.51(12) 5 4
Fe3A O41 Ni3 0.0 4 4
C46 O41 Fe3 95.6(2) . .
Fe3A O41 Fe3 98.25(9) 5 .
Ni3 O41 Fe3 98.25(9) 5 .
Fe3A O41 Fe3 96.21(9) 4 .
Ni3 O41 Fe3 96.21(9) 4 .
C51 O51 Ni3 129.8(3) . .
C51 O52 Fe3A 126.2(3) . 6
C51 O52 Ni3 126.2(3) . 6
Fe3A O52 Ni3 0.0 6 6
Fe3A O71 Ni3 0.0 6 6
Fe3A O71 Fe3A 85.26(7) 6 3
Ni3 O71 Fe3A 85.26(7) 6 3
Fe3A O71 Ni3 85.3 6 3
Ni3 O71 Ni3 85.26(7) 6 3
Fe3A O71 Ni3 0.0 3 3
Fe3A O71 Fe3A 146.6(3) 6 7
Ni3 O71 Fe3A 146.6(3) 6 7
Fe3A O71 Fe3A 85.26(7) 3 7
Ni3 O71 Fe3A 85.26(7) 3 7
Fe3A O71 Ni3 146.6 6 7
Ni3 O71 Ni3 146.6(3) 6 7
Fe3A O71 Ni3 85.3 3 7
Ni3 O71 Ni3 85.26(7) 3 7
Fe3A O71 Ni3 0.0 7 7
Fe3A O71 Ni3 85.3 6 .
Ni3 O71 Ni3 85.26(7) 6 .
Fe3A O71 Ni3 146.6 3 .
Ni3 O71 Ni3 146.6(3) 3 .
Fe3A O71 Ni3 85.3 7 .
Ni3 O71 Ni3 85.26(7) 7 .
Fe3A O71 H71 106.7 6 .
Ni3 O71 H71 106.7 6 .
Fe3A O71 H71 106.7 3 .
Ni3 O71 H71 106.7 3 .
Fe3A O71 H71 106.7 7 .
Ni3 O71 H71 106.7 7 .
Ni3 O71 H71 106.7 . .
N41 C41 C42 121.8(4) . .
N41 C41 H41 119.1 . .
C42 C41 H41 119.1 . .
C43 C42 C41 119.5(4) . .
C43 C42 H42 120.3 . .
C41 C42 H42 120.3 . .
C42 C43 C44 118.6(4) . .
C42 C43 H43 120.7 . .
C44 C43 H43 120.7 . .
C45 C44 C43 119.4(4) . .
C45 C44 H44 120.3 . .
C43 C44 H44 120.3 . .
N41 C45 C44 121.9(4) . .
N41 C45 C46 115.8(3) . .
C44 C45 C46 122.3(4) . .
O41 C46 O41 108.3(4) 5 .
O41 C46 C45 110.45(18) 5 .
O41 C46 C45 110.10(17) . .
O41 C46 C45 110.10(17) 5 5
O41 C46 C45 110.44(18) . 5
C45 C46 C45 107.5(4) . 5
O51 C51 O52 124.8(4) . .
O51 C51 C52 117.9(4) . .
O52 C51 C52 117.3(4) . .
C51 C52 H52A 109.5 . .
C51 C52 H52B 109.5 . .
H52A C52 H52B 109.5 . .
C51 C52 H52C 109.5 . .
H52A C52 H52C 109.5 . .
H52B C52 H52C 109.5 . .

loop_
_geom_bond_atom_site_label_1
_geom_bond_atom_site_label_2
_geom_bond_distance
_geom_bond_site_symmetry_2
Fe1 O1 2.257(3) .
Fe1 O1 2.258(3) 2_556
Fe1 O1 2.258(3) 4_656
Fe1 O1 2.258(3) 3_655
Fe1 O11 2.262(2) .
Fe1 O11 2.262(2) 2_556
Fe1 O11 2.262(2) 4_656
Fe1 O11 2.262(2) 3_655
Ni1 O32 2.008(3) 4_656
Ni1 O1 2.031(2) .
Ni1 N1 2.058(3) .
Ni1 O21 2.076(3) .
Ni1 O11 2.111(2) .
Ni1 O61 2.2576(12) .
Ni2 O22 1.996(3) .
Ni2 O11 2.014(3) 4_656
Ni2 N11 2.049(3) 3_655
Ni2 O31 2.068(3) .
Ni2 O1 2.088(2) .
Ni2 O61 2.2930(12) .
N1 C5 1.309(4) .
N1 C1 1.358(5) .
O1 C6 1.411(4) .
N11 C11 1.333(5) .
N11 C15 1.346(5) .
N11 Fe2A 2.049(3) 3_655
N11 Ni2 2.049(3) 3_655
O11 C16 1.403(4) .
O11 Fe2A 2.014(3) 4_656
O11 Ni2 2.014(3) 4_656
O21 C21 1.263(5) .
O22 C21 1.240(5) .
O31 C31 1.267(5) .
O32 C31 1.253(5) .
O32 Fe1A 2.008(3) 4_656
O32 Ni1 2.008(3) 4_656
O61 Fe1A 2.2575(12) 4_656
O61 Ni1 2.2575(12) 4_656
O61 Fe2A 2.2929(12) 4_656
O61 Ni2 2.2929(12) 4_656
O61 H61 0.8710 .
C1 C2 1.356(6) .
C1 H1 0.9400 .
C2 C3 1.350(6) .
C2 H2 0.9400 .
C3 C4 1.374(6) .
C3 H3 0.9400 .
C4 C5 1.407(6) .
C4 H4 0.9400 .
C5 C6 1.526(5) .
C6 O1 1.411(4) 3_655
C6 C5 1.526(5) 3_655
C11 C12 1.398(6) .
C11 H11 0.9400 .
C12 C13 1.350(6) .
C12 H12 0.9400 .
C13 C14 1.387(6) .
C13 H13 0.9400 .
C14 C15 1.393(6) .
C14 H14 0.9400 .
C15 C16 1.527(5) .
C16 O11 1.403(4) 2_556
C16 C15 1.527(5) 2_556
C21 C22 1.508(5) .
C22 H22A 0.9700 .
C22 H22B 0.9700 .
C22 H22C 0.9700 .
C31 C32 1.489(6) .
C32 H32A 0.9700 .
C32 H32B 0.9700 .
C32 H32C 0.9700 .
Fe3 O41 2.257(2) .
Fe3 O41 2.257(2) 8
Fe3 O41 2.257(2) 5
Fe3 O41 2.257(2) 3
Fe3 O41 2.257(2) 2
Fe3 O41 2.257(2) 6
Fe3 O41 2.257(2) 4
Fe3 O41 2.257(2) 7
Ni3 O52 2.013(3) 7
Ni3 O41 2.015(2) 5
Ni3 O51 2.058(3) .
Ni3 N41 2.060(3) .
Ni3 O41 2.085(2) 4
Ni3 O71 2.2584(16) .
N41 C45 1.335(5) .
N41 C41 1.344(4) .
O41 C46 1.405(4) .
O41 Fe3A 2.015(2) 5
O41 Ni3 2.015(2) 5
O41 Fe3A 2.085(2) 4
O41 Ni3 2.085(2) 4
O51 C51 1.241(5) .
O52 C51 1.263(5) .
O52 Fe3A 2.013(3) 6
O52 Ni3 2.013(3) 6
O71 Fe3A 2.2584(16) 6
O71 Ni3 2.2584(16) 6
O71 Fe3A 2.2584(16) 3
O71 Ni3 2.2584(16) 3
O71 Fe3A 2.2584(16) 7
O71 Ni3 2.2584(16) 7
O71 H71 0.9120 .
C41 C42 1.375(6) .
C41 H41 0.9400 .
C42 C43 1.369(6) .
C42 H42 0.9400 .
C43 C44 1.382(5) .
C43 H43 0.9400 .
C44 C45 1.373(5) .
C44 H44 0.9400 .
C45 C46 1.536(5) .
C46 O41 1.405(4) 5
C46 C45 1.536(5) 5
C51 C52 1.511(6) .
C52 H52A 0.9700 .
C52 H52B 0.9700 .
C52 H52C 0.9700 .

loop_
_platon_squeeze_void_nr
_platon_squeeze_void_average_x
_platon_squeeze_void_average_y
_platon_squeeze_void_average_z
_platon_squeeze_void_volume
_platon_squeeze_void_count_electrons
_platon_squeeze_void_content
1 -0.012 -0.010 0.005 8117 1373 ' '
